data_8100797
loop_
_publ_author_name
'Daut-Ozdemir, Ayse'
'Annac, Olcay'
'Borrmann, Horst'
'Somer, Mehmet'

_publ_section_title
;
Crystal structure of cis-5-methoxy-2,2-dimethoxycarbonyl-5-methyl-
3-(2',6',6'-trimethyl-1'-cyclohexen-1'-yl)tetrahydrofuran, C~19~H~30~O~6~
;
_journal_issue 4
_journal_name_full 'Zeitschrift f\"ur Kristallographie - New Crystal Structures'
_journal_page_first 609
_journal_page_last 611
_journal_volume 217
_journal_year 2002
_chemical_formula_moiety 'C19 H30 O6'
_chemical_formula_structural 'C19 H30 O6'
_chemical_formula_sum 'C19 H30 O6'
_chemical_formula_weight 354.43
_space_group_IT_number 2
_symmetry_cell_setting triclinic
_symmetry_space_group_name_Hall '-P 1'
_symmetry_space_group_name_H-M 'P -1'
_cell_angle_alpha 67.330(8)
_cell_angle_beta 79.529(10)
_cell_angle_gamma 81.508(10)
_cell_formula_units_Z 4
_cell_length_a 7.8976(12)
_cell_length_b 14.5173(21)
_cell_length_c 18.993(3)
_cell_measurement_temperature 295(2)
_cell_volume 1968.6(5)
_diffrn_ambient_temperature 295(2)
_exptl_crystal_density_diffrn 1.196
_cod_database_code 8100797

loop_
_symmetry_equiv_pos_as_xyz
'x, y, z'
'-x, -y, -z'

loop_
_atom_site_label
_atom_site_type_symbol
_atom_site_fract_x
_atom_site_fract_y
_atom_site_fract_z
_atom_site_U_iso_or_equiv
_atom_site_adp_type
_atom_site_occupancy
_atom_site_symmetry_multiplicity
_atom_site_Wyckoff_symbol
_atom_site_calc_flag
_atom_site_refinement_flags
_atom_site_disorder_assembly
_atom_site_disorder_group
O1 O 0.0998(2) 0.22931(11) 0.08781(9) 0.0462(4) Uani 1 2 i d . . .
O2 O -0.1826(2) 0.28565(14) 0.12385(10) 0.0602(5) Uani 1 2 i d . . .
O3 O -0.1622(2) 0.03272(16) 0.16391(12) 0.0678(5) Uani 1 2 i d . . .
O4 O -0.0509(2) 0.11261(17) 0.04177(11) 0.0685(6) Uani 1 2 i d . . .
O5 O 0.3752(2) 0.10731(15) 0.06570(12) 0.0685(6) Uani 1 2 i d . . .
O6 O 0.2494(2) -0.02800(13) 0.15077(10) 0.0575(5) Uani 1 2 i d . . .
C1 C 0.0913(3) 0.12622(16) 0.13574(13) 0.0403(5) Uani 1 2 i d . . .
C2 C 0.0576(3) 0.12115(17) 0.22104(12) 0.0416(5) Uani 1 2 i d . . .
H2 H -0.0498 0.0886 0.2448 0.050 Uiso 1 2 i calc R . .
C3 C 0.0164(3) 0.23242(18) 0.21134(14) 0.0510(6) Uani 1 2 i d . . .
H31 H -0.0886 0.2411 0.2445 0.061 Uiso 1 2 i calc R . .
H32 H 0.1104 0.2566 0.2241 0.061 Uiso 1 2 i calc R . .
C4 C -0.0062(3) 0.28822(18) 0.12763(14) 0.0485(6) Uani 1 2 i d . . .
C5 C 0.0551(4) 0.3923(2) 0.09096(18) 0.0670(8) Uani 1 2 i d . . .
H51 H 0.1734 0.3894 0.0980 0.080 Uiso 1 2 i calc R . .
H52 H -0.0152 0.4352 0.1147 0.080 Uiso 1 2 i calc R . .
H53 H 0.0461 0.4184 0.0369 0.080 Uiso 1 2 i calc R . .
C6 C -0.2378(4) 0.3329(3) 0.04992(19) 0.0821(10) Uani 1 2 i d . . .
H61 H -0.2450 0.4043 0.0353 0.099 Uiso 1 2 i calc R . .
H62 H -0.3494 0.3127 0.0517 0.099 Uiso 1 2 i calc R . .
H63 H -0.1564 0.3136 0.0129 0.099 Uiso 1 2 i calc R . .
C7 C -0.0578(3) 0.08437(19) 0.11758(15) 0.0487(6) Uani 1 2 i d . . .
C8 C -0.1859(4) 0.0809(3) 0.0156(2) 0.0980(12) Uani 1 2 i d . . .
H81 H -0.2959 0.1113 0.0303 0.118 Uiso 1 2 i calc R . .
H82 H -0.1862 0.0093 0.0386 0.118 Uiso 1 2 i calc R . .
H83 H -0.1647 0.1013 -0.0395 0.118 Uiso 1 2 i calc R . .
C9 C 0.2577(3) 0.06964(18) 0.11261(14) 0.0464(6) Uani 1 2 i d . . .
C10 C 0.4052(4) -0.0917(2) 0.1414(2) 0.0776(9) Uani 1 2 i d . . .
H101 H 0.4957 -0.0771 0.1622 0.093 Uiso 1 2 i calc R . .
H102 H 0.4403 -0.0793 0.0877 0.093 Uiso 1 2 i calc R . .
H103 H 0.3826 -0.1607 0.1683 0.093 Uiso 1 2 i calc R . .
C11 C 0.1928(3) 0.06506(17) 0.27465(13) 0.0436(6) Uani 1 2 i d . A .
C12 C 0.3537(3) 0.09153(19) 0.26247(14) 0.0495(6) Uani 1 2 i d . A .
C13 C 0.4847(4) 0.0342(2) 0.31652(18) 0.0691(8) Uani 1 2 i d D . .
H13A H 0.5651 0.0009 0.2870 0.083 Uiso 0.47 2 i d PR A .
H13B H 0.5618 0.0806 0.3162 0.083 Uiso 0.47 2 i d PR . .
H13C H 0.5941 0.0287 0.2849 0.083 Uiso 0.53 2 i d PR . .
H13D H 0.5113 0.0800 0.3383 0.083 Uiso 0.53 2 i d PR . .
C14B C 0.4014(13) -0.0243(7) 0.3976(4) 0.086(3) Uani 0.47 2 i d PDU A 1
H14C H 0.4882 -0.0669 0.4287 0.103 Uiso 0.47 2 i calc PR A 1
H14D H 0.3412 0.0210 0.4222 0.103 Uiso 0.47 2 i calc PR A 1
C15B C 0.2761(14) -0.0867(7) 0.3886(7) 0.083(3) Uani 0.47 2 i d PDU A 1
H15C H 0.2324 -0.1334 0.4389 0.100 Uiso 0.47 2 i calc PR A 1
H15D H 0.3358 -0.1253 0.3582 0.100 Uiso 0.47 2 i calc PR A 1
C14A C 0.4288(9) -0.0684(5) 0.3711(4) 0.076(2) Uani 0.53 2 i d PDU A 2
H14A H 0.4321 -0.1118 0.3427 0.091 Uiso 0.53 2 i calc PR A 2
H14B H 0.5063 -0.0992 0.4097 0.091 Uiso 0.53 2 i calc PR A 2
C15A C 0.2472(10) -0.0540(8) 0.4094(5) 0.070(3) Uani 0.53 2 i d PDU A 2
H15A H 0.2413 -0.0042 0.4324 0.084 Uiso 0.53 2 i calc PR A 2
H15B H 0.2145 -0.1166 0.4499 0.084 Uiso 0.53 2 i calc PR A 2
C16 C 0.1220(4) -0.0193(2) 0.34843(14) 0.0560(7) Uani 1 2 i d D . .
C17 C 0.4283(4) 0.1793(2) 0.19594(17) 0.0654(8) Uani 1 2 i d . . .
H171 H 0.5364 0.1571 0.1725 0.079 Uiso 1 2 i calc R A .
H172 H 0.4468 0.2295 0.2144 0.079 Uiso 1 2 i calc R . .
H173 H 0.3493 0.2071 0.1586 0.079 Uiso 1 2 i calc R . .
C18 C 0.0527(5) -0.0992(2) 0.33065(19) 0.0827(10) Uani 1 2 i d . A .
H181 H 0.1455 -0.1317 0.3061 0.099 Uiso 1 2 i calc R . .
H182 H -0.0337 -0.0685 0.2970 0.099 Uiso 1 2 i calc R . .
H183 H 0.0024 -0.1478 0.3777 0.099 Uiso 1 2 i calc R . .
C19 C -0.0280(5) 0.0246(3) 0.39281(17) 0.0844(10) Uani 1 2 i d . A .
H191 H 0.0100 0.0778 0.4027 0.101 Uiso 1 2 i calc R . .
H192 H -0.0663 -0.0268 0.4408 0.101 Uiso 1 2 i calc R . .
H193 H -0.1218 0.0504 0.3627 0.101 Uiso 1 2 i calc R . .
O7 O 0.5028(2) 0.64896(12) 0.19916(9) 0.0513(4) Uani 1 2 i d . . .
O8 O 0.7886(2) 0.60401(15) 0.15903(11) 0.0692(6) Uani 1 2 i d . . .
O9 O 0.7459(2) 0.56652(14) 0.35018(11) 0.0645(5) Uani 1 2 i d . . .
O10 O 0.6426(2) 0.72220(13) 0.28369(12) 0.0643(5) Uani 1 2 i d . . .
O11 O 0.2177(2) 0.68141(14) 0.29006(11) 0.0654(5) Uani 1 2 i d . . .
O12 O 0.3320(2) 0.58173(14) 0.39635(10) 0.0571(5) Uani 1 2 i d . . .
C20 C 0.5011(3) 0.59309(17) 0.27942(13) 0.0420(5) Uani 1 2 i d . . .
C21 C 0.5291(3) 0.48002(17) 0.28976(14) 0.0452(6) Uani 1 2 i d . . .
H211 H 0.6299 0.4516 0.3170 0.054 Uiso 1 2 i calc R . .
C22 C 0.5856(4) 0.4846(2) 0.20628(15) 0.0621(7) Uani 1 2 i d . . .
H221 H 0.6913 0.4421 0.2030 0.075 Uiso 1 2 i calc R . .
H222 H 0.4965 0.4628 0.1887 0.075 Uiso 1 2 i calc R . .
C23 C 0.6142(3) 0.5932(2) 0.15818(15) 0.0574(7) Uani 1 2 i d . . .
C24 C 0.5645(5) 0.6319(3) 0.07790(17) 0.0832(10) Uani 1 2 i d . . .
H241 H 0.5799 0.7022 0.0535 0.100 Uiso 1 2 i calc R . .
H242 H 0.4457 0.6217 0.0809 0.100 Uiso 1 2 i calc R . .
H243 H 0.6364 0.5966 0.0483 0.100 Uiso 1 2 i calc R . .
C25 C 0.8441(4) 0.7039(3) 0.1193(2) 0.0898(11) Uani 1 2 i d . . .
H251 H 0.9551 0.7061 0.1321 0.108 Uiso 1 2 i calc R . .
H252 H 0.7618 0.7506 0.1346 0.108 Uiso 1 2 i calc R . .
H253 H 0.8522 0.7212 0.0647 0.108 Uiso 1 2 i calc R . .
C26 C 0.6464(3) 0.62303(19) 0.30913(14) 0.0484(6) Uani 1 2 i d . . .
C27 C 0.7747(4) 0.7624(2) 0.3051(2) 0.0816(10) Uani 1 2 i d . . .
H271 H 0.8866 0.7341 0.2902 0.098 Uiso 1 2 i calc R . .
H272 H 0.7566 0.7458 0.3598 0.098 Uiso 1 2 i calc R . .
H273 H 0.7682 0.8339 0.2793 0.098 Uiso 1 2 i calc R . .
C28 C 0.3319(3) 0.62515(18) 0.32036(15) 0.0464(6) Uani 1 2 i d . . .
C29 C 0.1737(4) 0.5982(3) 0.44357(18) 0.0780(9) Uani 1 2 i d . . .
H291 H 0.0778 0.5826 0.4268 0.094 Uiso 1 2 i calc R . .
H292 H 0.1579 0.6671 0.4388 0.094 Uiso 1 2 i calc R . .
H293 H 0.1805 0.5560 0.4964 0.094 Uiso 1 2 i calc R . .
C30 C 0.3837(3) 0.41234(18) 0.33453(14) 0.0467(6) Uani 1 2 i d . B .
C31 C 0.2265(3) 0.42609(19) 0.31290(15) 0.0510(6) Uani 1 2 i d . B .
C32 C 0.0839(4) 0.3589(2) 0.3589(2) 0.0715(9) Uani 1 2 i d D . .
H32A H 0.0215 0.3593 0.3192 0.086 Uiso 0.38 2 i d PR B .
H32B H 0.0013 0.3942 0.3862 0.086 Uiso 0.38 2 i d PR . .
H32C H 0.0548 0.3198 0.3320 0.086 Uiso 0.62 2 i d PR . .
H32D H -0.0235 0.3990 0.3649 0.086 Uiso 0.62 2 i d PR . .
C33B C 0.150(2) 0.2583(7) 0.4114(9) 0.100(5) Uani 0.38 2 i d PDU B 3
H33C H 0.2141 0.2198 0.3816 0.120 Uiso 0.38 2 i calc PR B 3
H33D H 0.0551 0.2212 0.4449 0.120 Uiso 0.38 2 i calc PR B 3
C34B C 0.2669(14) 0.2767(9) 0.4582(5) 0.079(3) Uani 0.38 2 i d PDU B 3
H34C H 0.2968 0.2144 0.4992 0.095 Uiso 0.38 2 i calc PR B 3
H34D H 0.2075 0.3237 0.4814 0.095 Uiso 0.38 2 i calc PR B 3
C33A C 0.1263(9) 0.2888(6) 0.4381(4) 0.077(2) Uani 0.62 2 i d PDU B 4
H33A H 0.1172 0.3265 0.4714 0.093 Uiso 0.62 2 i calc PR B 4
H33B H 0.0443 0.2382 0.4609 0.093 Uiso 0.62 2 i calc PR B 4
C34A C 0.3064(7) 0.2393(4) 0.4314(4) 0.0676(16) Uani 0.62 2 i d PDU B 4
H34A H 0.3191 0.2067 0.3945 0.081 Uiso 0.62 2 i calc PR B 4
H34B H 0.3285 0.1889 0.4808 0.081 Uiso 0.62 2 i calc PR B 4
C35 C 0.4373(4) 0.3207(2) 0.40426(16) 0.0594(7) Uani 1 2 i d D . .
C36 C 0.1681(4) 0.5080(2) 0.24202(18) 0.0703(8) Uani 1 2 i d . . .
H361 H 0.2544 0.5551 0.2187 0.084 Uiso 1 2 i calc R B .
H362 H 0.0612 0.5418 0.2561 0.084 Uiso 1 2 i calc R . .
H363 H 0.1516 0.4795 0.2061 0.084 Uiso 1 2 i calc R . .
C37 C 0.4875(5) 0.3517(3) 0.46506(18) 0.0843(10) Uani 1 2 i d . B .
H371 H 0.3893 0.3862 0.4850 0.101 Uiso 1 2 i calc R . .
H372 H 0.5792 0.3953 0.4424 0.101 Uiso 1 2 i calc R . .
H373 H 0.5258 0.2932 0.5062 0.101 Uiso 1 2 i calc R . .
C38 C 0.5947(5) 0.2609(2) 0.3778(2) 0.0899(11) Uani 1 2 i d . B .
H381 H 0.5748 0.2506 0.3331 0.108 Uiso 1 2 i calc R . .
H382 H 0.6131 0.1972 0.4183 0.108 Uiso 1 2 i calc R . .
H383 H 0.6949 0.2974 0.3653 0.108 Uiso 1 2 i calc R . .

loop_
_atom_site_aniso_label
_atom_site_aniso_U_11
_atom_site_aniso_U_22
_atom_site_aniso_U_33
_atom_site_aniso_U_23
_atom_site_aniso_U_13
_atom_site_aniso_U_12
O1 0.0512(10) 0.0415(9) 0.0365(9) -0.0084(7) -0.0023(7) 0.0035(7)
O2 0.0495(11) 0.0641(12) 0.0547(11) -0.0118(9) -0.0095(8) 0.0075(8)
O3 0.0598(12) 0.0785(14) 0.0668(13) -0.0243(11) -0.0058(10) -0.0220(10)
O4 0.0579(12) 0.1051(16) 0.0534(12) -0.0380(11) -0.0118(9) -0.0103(10)
O5 0.0512(11) 0.0677(13) 0.0712(13) -0.0190(11) 0.0091(10) 0.0018(9)
O6 0.0597(11) 0.0458(11) 0.0615(12) -0.0190(9) -0.0070(8) 0.0083(8)
C1 0.0411(13) 0.0377(12) 0.0360(12) -0.0085(10) -0.0052(9) 0.0008(9)
C2 0.0417(13) 0.0432(13) 0.0340(12) -0.0092(10) -0.0026(9) -0.0031(10)
C3 0.0583(16) 0.0475(14) 0.0431(14) -0.0160(11) -0.0077(11) 0.0071(11)
C4 0.0467(15) 0.0451(14) 0.0465(14) -0.0136(11) -0.0035(11) 0.0050(10)
C5 0.078(2) 0.0446(16) 0.0677(19) -0.0130(14) -0.0056(15) 0.0015(13)
C6 0.071(2) 0.087(2) 0.071(2) -0.0121(18) -0.0268(16) 0.0170(17)
C7 0.0428(14) 0.0542(15) 0.0493(15) -0.0216(12) -0.0071(11) 0.0033(11)
C8 0.071(2) 0.163(4) 0.093(3) -0.074(3) -0.0255(19) -0.016(2)
C9 0.0482(15) 0.0478(15) 0.0411(13) -0.0146(11) -0.0089(11) 0.0014(11)
C10 0.080(2) 0.0634(19) 0.089(2) -0.0346(17) -0.0225(17) 0.0276(15)
C11 0.0487(15) 0.0409(13) 0.0394(13) -0.0125(11) -0.0087(10) -0.0019(10)
C12 0.0503(16) 0.0503(15) 0.0483(14) -0.0175(12) -0.0114(11) -0.0016(11)
C13 0.0591(18) 0.073(2) 0.075(2) -0.0217(17) -0.0265(15) 0.0014(14)
C14B 0.102(7) 0.073(6) 0.076(6) -0.003(4) -0.051(5) -0.005(5)
C15B 0.101(9) 0.068(7) 0.066(7) 0.004(4) -0.039(6) -0.008(5)
C14A 0.071(5) 0.070(5) 0.069(5) -0.008(4) -0.027(3) 0.016(4)
C15A 0.079(5) 0.075(6) 0.042(4) -0.006(3) -0.014(3) -0.001(4)
C16 0.0677(17) 0.0509(15) 0.0422(14) -0.0053(12) -0.0126(12) -0.0107(12)
C17 0.0548(17) 0.0692(19) 0.0689(19) -0.0178(15) -0.0066(14) -0.0186(14)
C18 0.120(3) 0.0559(19) 0.065(2) -0.0101(16) -0.0015(18) -0.0324(18)
C19 0.109(3) 0.089(2) 0.0472(17) -0.0184(17) 0.0121(17) -0.029(2)
O7 0.0495(10) 0.0496(10) 0.0416(9) -0.0057(8) -0.0041(7) 0.0021(7)
O8 0.0500(11) 0.0753(14) 0.0596(12) -0.0059(10) 0.0049(9) -0.0041(9)
O9 0.0555(11) 0.0606(12) 0.0732(13) -0.0151(10) -0.0235(10) -0.0010(9)
O10 0.0553(11) 0.0468(11) 0.0890(15) -0.0181(10) -0.0195(10) -0.0066(8)
O11 0.0472(11) 0.0650(12) 0.0742(13) -0.0212(10) -0.0084(9) 0.0128(9)
O12 0.0514(11) 0.0631(12) 0.0512(11) -0.0216(9) 0.0046(8) -0.0005(8)
C20 0.0368(12) 0.0429(13) 0.0388(13) -0.0089(10) -0.0033(9) -0.0001(9)
C21 0.0393(13) 0.0446(14) 0.0460(14) -0.0133(11) -0.0035(10) 0.0014(10)
C22 0.0649(17) 0.0617(18) 0.0531(16) -0.0231(14) 0.0060(13) 0.0032(13)
C23 0.0510(16) 0.0639(18) 0.0455(15) -0.0132(13) 0.0011(12) 0.0018(12)
C24 0.090(2) 0.101(3) 0.0466(17) -0.0187(17) -0.0039(15) -0.0041(19)
C25 0.073(2) 0.095(3) 0.073(2) -0.0035(19) 0.0078(17) -0.0180(18)
C26 0.0390(14) 0.0493(15) 0.0500(15) -0.0139(12) -0.0004(11) -0.0019(11)
C27 0.068(2) 0.071(2) 0.115(3) -0.036(2) -0.0218(18) -0.0183(16)
C28 0.0427(14) 0.0428(13) 0.0521(15) -0.0171(12) -0.0029(11) -0.0042(11)
C29 0.067(2) 0.092(2) 0.068(2) -0.0356(18) 0.0201(15) -0.0074(16)
C30 0.0491(15) 0.0446(14) 0.0449(14) -0.0163(11) -0.0035(11) -0.0030(11)
C31 0.0472(15) 0.0550(16) 0.0570(16) -0.0274(13) -0.0087(12) -0.0028(11)
C32 0.0508(17) 0.080(2) 0.096(2) -0.044(2) -0.0031(15) -0.0170(14)
C33B 0.100(10) 0.059(7) 0.136(12) -0.024(7) -0.006(9) -0.034(6)
C34B 0.104(9) 0.054(6) 0.064(7) 0.001(5) -0.013(6) -0.021(6)
C33A 0.067(4) 0.061(4) 0.085(5) -0.013(3) 0.010(3) -0.014(3)
C34A 0.067(4) 0.050(3) 0.074(4) -0.011(3) 0.001(3) -0.014(3)
C35 0.0618(17) 0.0480(15) 0.0574(17) -0.0052(13) -0.0100(13) -0.0082(12)
C36 0.0651(19) 0.080(2) 0.075(2) -0.0320(17) -0.0271(15) -0.0005(15)
C37 0.115(3) 0.073(2) 0.0533(18) -0.0093(16) -0.0270(18) 0.0084(19)
C38 0.118(3) 0.0509(19) 0.096(3) -0.0229(18) -0.033(2) 0.0206(18)

loop_
_geom_bond_atom_site_label_1
_geom_bond_atom_site_label_2
_geom_bond_distance
_geom_bond_site_symmetry_2
_geom_bond_publ_flag
O1 C1 1.425(3) . ?
O1 C4 1.436(3) . ?
O2 C4 1.415(3) . ?
O2 C6 1.423(3) . ?
O3 C7 1.194(3) . ?
O4 C7 1.329(3) . ?
O4 C8 1.453(3) . ?
O5 C9 1.195(3) . ?
O6 C9 1.325(3) . ?
O6 C10 1.453(3) . ?
C1 C9 1.531(3) . ?
C1 C7 1.548(3) . ?
C1 C2 1.568(3) . ?
C2 C11 1.530(3) . ?
C2 C3 1.545(3) . ?
C2 H2 0.9800 . ?
C3 C4 1.511(3) . ?
C3 H31 0.9700 . ?
C3 H32 0.9700 . ?
C4 C5 1.511(4) . ?
C5 H51 0.9600 . ?
C5 H52 0.9600 . ?
C5 H53 0.9600 . ?
C6 H61 0.9600 . ?
C6 H62 0.9600 . ?
C6 H63 0.9600 . ?
C8 H81 0.9600 . ?
C8 H82 0.9600 . ?
C8 H83 0.9600 . ?
C10 H101 0.9600 . ?
C10 H102 0.9600 . ?
C10 H103 0.9600 . ?
C11 C12 1.336(3) . ?
C11 C16 1.540(3) . ?
C12 C17 1.509(4) . ?
C12 C13 1.514(4) . ?
C13 C14B 1.522(8) . ?
C13 C14A 1.525(7) . ?
C13 H13A 0.9700 . ?
C13 H13B 0.9700 . ?
C13 H13C 0.9700 . ?
C13 H13D 0.9700 . ?
C14B C15B 1.509(9) . ?
C14B H14C 0.9700 . ?
C14B H14D 0.9700 . ?
C15B C16 1.559(8) . ?
C15B H15C 0.9700 . ?
C15B H15D 0.9700 . ?
C14A C15A 1.509(8) . ?
C14A H14A 0.9700 . ?
C14A H14B 0.9700 . ?
C15A C16 1.547(7) . ?
C15A H15A 0.9700 . ?
C15A H15B 0.9700 . ?
C16 C18 1.521(4) . ?
C16 C19 1.533(4) . ?
C17 H171 0.9600 . ?
C17 H172 0.9600 . ?
C17 H173 0.9600 . ?
C18 H181 0.9600 . ?
C18 H182 0.9600 . ?
C18 H183 0.9600 . ?
C19 H191 0.9600 . ?
C19 H192 0.9600 . ?
C19 H193 0.9600 . ?
O7 C20 1.423(3) . ?
O7 C23 1.436(3) . ?
O8 C23 1.413(3) . ?
O8 C25 1.445(4) . ?
O9 C26 1.199(3) . ?
O10 C26 1.328(3) . ?
O10 C27 1.453(3) . ?
O11 C28 1.192(3) . ?
O12 C28 1.334(3) . ?
O12 C29 1.447(3) . ?
C20 C28 1.525(3) . ?
C20 C26 1.548(3) . ?
C20 C21 1.563(3) . ?
C21 C30 1.530(3) . ?
C21 C22 1.545(3) . ?
C21 H211 0.9800 . ?
C22 C23 1.513(4) . ?
C22 H221 0.9700 . ?
C22 H222 0.9700 . ?
C23 C24 1.512(4) . ?
C24 H241 0.9600 . ?
C24 H242 0.9600 . ?
C24 H243 0.9600 . ?
C25 H251 0.9600 . ?
C25 H252 0.9600 . ?
C25 H253 0.9600 . ?
C27 H271 0.9600 . ?
C27 H272 0.9600 . ?
C27 H273 0.9600 . ?
C29 H291 0.9600 . ?
C29 H292 0.9600 . ?
C29 H293 0.9600 . ?
C30 C31 1.341(3) . ?
C30 C35 1.543(3) . ?
C31 C36 1.506(4) . ?
C31 C32 1.515(4) . ?
C32 C33B 1.499(10) . ?
C32 C33A 1.521(7) . ?
C32 H32A 0.9700 . ?
C32 H32B 0.9700 . ?
C32 H32C 0.9700 . ?
C32 H32D 0.9700 . ?
C33B C34B 1.504(10) . ?
C33B H33C 0.9700 . ?
C33B H33D 0.9700 . ?
C34B C35 1.587(9) . ?
C34B H34C 0.9700 . ?
C34B H34D 0.9700 . ?
C33A C34A 1.503(7) . ?
C33A H33A 0.9700 . ?
C33A H33B 0.9700 . ?
C34A C35 1.559(6) . ?
C34A H34A 0.9700 . ?
C34A H34B 0.9700 . ?
C35 C37 1.521(4) . ?
C35 C38 1.531(4) . ?
C36 H361 0.9600 . ?
C36 H362 0.9600 . ?
C36 H363 0.9600 . ?
C37 H371 0.9600 . ?
C37 H372 0.9600 . ?
C37 H373 0.9600 . ?
C38 H381 0.9600 . ?
C38 H382 0.9600 . ?
C38 H383 0.9600 . ?
